data_1527255
loop_
_publ_author_name
'Colton, R.H.'
'Henn, D.E.'

_publ_section_title
;
 Crystal structure of disodium orthophosphite pentahydrate
;
_journal_name_full
;
Journal of the Chemical Society A: Inorganic, Physical, Theoretical (1966-1971)
;
_journal_page_first 1207
_journal_page_last 1209
_journal_volume 1971
_journal_year 1971
_chemical_formula_sum 'H11 Na2 O8 P'
_chemical_name_systematic 'Na2 H P O3 (H2 O)5'
_space_group_IT_number 31
_symmetry_space_group_name_Hall 'P 2ac -2'
_symmetry_space_group_name_H-M 'P m n 21'
_cell_angle_alpha 90
_cell_angle_beta 90
_cell_angle_gamma 90
_cell_formula_units_Z 2
_cell_length_a 7.17
_cell_length_b 6.36
_cell_length_c 9.07
_cell_volume 413.603
_citation_journal_id_ASTM JCSIAP
_cod_data_source_file Colton_JCSIAP_1971_1860.cif
_cod_data_source_block H11Na2O8P1
_cod_original_cell_volume 413.6029
_cod_original_formula_sum 'H11 Na2 O8 P1'
_cod_database_code 1527255

loop_
_symmetry_equiv_pos_as_xyz
x,y,z
-x+1/2,-y,z+1/2
-x,y,z
x+1/2,-y,z+1/2

loop_
_atom_site_label
_atom_site_type_symbol
_atom_site_fract_x
_atom_site_fract_y
_atom_site_fract_z
_atom_site_occupancy
_atom_site_U_iso_or_equiv
Na2 Na+1 0 0.5354 0.7707 1 0.0
H6 H+1 0.216 0.171 0.24 1 0.0
Na1 Na+1 0 0.4924 0.3479 1 0.0
H4 H+1 0.114 0.806 0.545 1 0.0
P1 P+3 0 0.149 0 1 0.0
H3 H+1 0.212 0.782 0.135 1 0.0
O1 O-2 0 0.3815 0.0139 1 0.0
H1 H+1 0 0.107 -0.15 1 0.0
H2 H+1 0.15 0.553 0.119 1 0.0
O5 O-2 0.2355 0.2351 0.3334 1 0.0
O3 O-2 0.2312 0.6428 0.1747 1 0.0
O2 O-2 0.1766 0.0478 0.0595 1 0.0
O4 O-2 0 0.7255 0.5372 1 0.0
H5 H+1 0.266 0.127 0.411 1 0.0
